data_2016469
loop_
_publ_author_name
'Ojala, Charles R.'
'Ojala, William H.'
'Britton, Doyle'

_publ_section_title
;
 4-(4-Chlorobenzylidenehydrazonomethyl)benzonitrile and the bromo and
 iodo analogs
;
_journal_coeditor_code TR3028
_journal_issue 2
_journal_name_full 'Acta Crystallographica Section C'
_journal_page_first o37
_journal_page_last o40
_journal_paper_doi 10.1107/S0108270107065171
_journal_volume 64
_journal_year 2008
_chemical_formula_iupac 'C15 H10 I N3'
_chemical_formula_moiety 'C15 H10 I N3'
_chemical_formula_sum 'C15 H10 I N3'
_chemical_formula_weight 359.16
_chemical_name_systematic
;
4-(4-Iodobenzylidenehydrazono)benzonitrile
;
_space_group_IT_number 1
_symmetry_cell_setting triclinic
_symmetry_space_group_name_Hall 'P 1'
_symmetry_space_group_name_H-M 'P 1'
_atom_sites_solution_hydrogens geom
_atom_sites_solution_primary direct
_atom_sites_solution_secondary difmap
_audit_creation_method SHELXTL
_cell_angle_alpha 101.271(2)
_cell_angle_beta 94.588(2)
_cell_angle_gamma 96.038(3)
_cell_formula_units_Z 1
_cell_length_a 4.7165(3)
_cell_length_b 6.1524(4)
_cell_length_c 11.9054(8)
_cell_measurement_reflns_used 3894
_cell_measurement_temperature 173(2)
_cell_measurement_theta_max 27.5
_cell_measurement_theta_min 3.4
_cell_volume 335.13(4)
_computing_cell_refinement 'SAINT (Bruker, 2002)'
_computing_data_collection 'SMART (Bruker, 2002)'
_computing_data_reduction 'SAINT (Bruker, 2002)'
_computing_molecular_graphics 'SHELXTL (Sheldrick, 1997)'
_computing_publication_material 'SHELXTL (Sheldrick, 1997)'
_computing_structure_refinement 'SHELXTL (Sheldrick, 1997)'
_computing_structure_solution 'SHELXTL (Sheldrick, 1997)'
_diffrn_ambient_temperature 173(2)
_diffrn_measured_fraction_theta_full 0.981
_diffrn_measured_fraction_theta_max 0.995
_diffrn_measurement_device_type
;
Bruker SMART 1K CCD area-detector diffractometer
;
_diffrn_measurement_method '\w scans'
_diffrn_radiation_monochromator graphite
_diffrn_radiation_source 'fine-focus sealed tube'
_diffrn_radiation_type MoK\a
_diffrn_radiation_wavelength 0.71073
_diffrn_reflns_av_R_equivalents 0.017
_diffrn_reflns_av_sigmaI/netI 0.027
_diffrn_reflns_limit_h_max 6
_diffrn_reflns_limit_h_min -6
_diffrn_reflns_limit_k_max 7
_diffrn_reflns_limit_k_min -7
_diffrn_reflns_limit_l_max 15
_diffrn_reflns_limit_l_min -15
_diffrn_reflns_number 3922
_diffrn_reflns_theta_full 27.00
_diffrn_reflns_theta_max 27.47
_diffrn_reflns_theta_min 1.75
_diffrn_standards_number 0
_exptl_absorpt_coefficient_mu 2.377
_exptl_absorpt_correction_T_max 0.70
_exptl_absorpt_correction_T_min 0.59
_exptl_absorpt_correction_type multi-scan
_exptl_absorpt_process_details
;
(SADABS; Sheldrick, 2003; Blessing, 1995)
;
_exptl_crystal_colour yellow
_exptl_crystal_density_diffrn 1.780
_exptl_crystal_density_method 'not measured'
_exptl_crystal_description prism
_exptl_crystal_F_000 174
_exptl_crystal_size_max 0.50
_exptl_crystal_size_mid 0.20
_exptl_crystal_size_min 0.15
_refine_diff_density_max 0.52
_refine_diff_density_min -0.780
_refine_ls_abs_structure_details 'Flack (1983), 1352 Friedel pairs'
_refine_ls_abs_structure_Flack 0.41(2)
_refine_ls_extinction_method none
_refine_ls_goodness_of_fit_ref 0.988
_refine_ls_hydrogen_treatment constr
_refine_ls_matrix_type full
_refine_ls_number_parameters 123
_refine_ls_number_reflns 2879
_refine_ls_number_restraints 11
_refine_ls_restrained_S_all 0.991
_refine_ls_R_factor_all 0.023
_refine_ls_R_factor_gt 0.023
_refine_ls_shift/su_max 0.001
_refine_ls_shift/su_mean 0.000
_refine_ls_structure_factor_coef Fsqd
_refine_ls_weighting_details
;
 calc w=1/[\s^2^(Fo^2^)+(0.038P)^2^+0.181P]
 where P=(Fo^2^+2Fc^2^)/3
;
_refine_ls_weighting_scheme calc
_refine_ls_wR_factor_gt 0.059
_refine_ls_wR_factor_ref 0.059
_reflns_number_gt 2879
_reflns_number_total 2879
_reflns_threshold_expression ' >2\s(I) '
_cod_data_source_file tr3028.cif
_cod_data_source_block I
_cod_database_code 2016469
_cod_database_fobs_code 2016469

loop_
_symmetry_equiv_pos_as_xyz
'x, y, z'

loop_
_atom_site_type_symbol
_atom_site_label
_atom_site_fract_x
_atom_site_fract_y
_atom_site_fract_z
_atom_site_U_iso_or_equiv
_atom_site_adp_type
_atom_site_calc_flag
_atom_site_refinement_flags
_atom_site_occupancy
I I1 1.4017(5) -0.2569(4) 0.1066(2) 0.02491(7) Uani d PD 0.7016(4)
I I2 -0.3595(5) 1.2703(4) 0.9026(2) 0.02491(7) Uani d PD 0.2984(4)
N N1 0.4415(7) 0.5915(6) 0.5275(3) 0.0321(3) Uani d . 1
N N2 0.6094(7) 0.4216(6) 0.4874(3) 0.0321(3) Uani d . 1
N N3 -0.4435(5) 1.3194(4) 0.9122(3) 0.02491(7) Uani d PD 0.7016(4)
N N4 1.4143(8) -0.3195(8) 0.0704(5) 0.02491(7) Uani d PD 0.2984(4)
C C1 -0.1449(5) 1.0348(5) 0.8019(3) 0.0272(3) Uani d D 1
C C2 -0.0543(8) 1.0686(7) 0.6977(3) 0.0313(4) Uani d . 1
H H2 -0.1068 1.1910 0.6664 0.038 Uiso calc R 1
C C3 0.1136(8) 0.9212(7) 0.6404(3) 0.0305(4) Uani d . 1
H H3 0.1789 0.9435 0.5696 0.037 Uiso calc R 1
C C4 0.1881(8) 0.7395(6) 0.6859(3) 0.0275(3) Uani d . 1
C C5 0.0935(8) 0.7098(6) 0.7907(4) 0.0310(4) Uani d . 1
H H5 0.1448 0.5872 0.8223 0.037 Uiso calc R 1
C C6 -0.0740(8) 0.8567(6) 0.8494(3) 0.0308(4) Uani d . 1
H H6 -0.1388 0.8359 0.9205 0.037 Uiso calc R 1
C C7 0.3645(8) 0.5798(6) 0.6269(3) 0.0296(4) Uani d . 1
H H7 0.4228 0.4651 0.6633 0.035 Uiso calc R 1
C C8 -0.3160(6) 1.1933(5) 0.8612(2) 0.02491(7) Uani d PD 0.7016(4)
C C11 1.1872(5) -0.0206(5) 0.2068(3) 0.0272(3) Uani d D 1
C C12 1.1029(8) -0.0547(7) 0.3117(3) 0.0313(4) Uani d . 1
H H12 1.1590 -0.1767 0.3426 0.038 Uiso calc R 1
C C13 0.9349(8) 0.0923(7) 0.3710(3) 0.0305(4) Uani d . 1
H H13 0.8723 0.0685 0.4420 0.037 Uiso calc R 1
C C14 0.8576(8) 0.2746(6) 0.3269(3) 0.0275(3) Uani d . 1
C C15 0.9486(8) 0.3066(6) 0.2222(3) 0.0310(4) Uani d . 1
H H15 0.8962 0.4299 0.1916 0.037 Uiso calc R 1
C C16 1.1151(8) 0.1600(6) 0.1621(3) 0.0308(4) Uani d . 1
H H16 1.1788 0.1834 0.0912 0.037 Uiso calc R 1
C C17 0.6820(8) 0.4335(6) 0.3878(3) 0.0296(4) Uani d . 1
H H17 0.6211 0.5482 0.3521 0.035 Uiso calc R 1
C C18 1.3105(10) -0.1899(6) 0.1306(5) 0.02491(7) Uani d PD 0.2984(4)

loop_
_atom_site_aniso_label
_atom_site_aniso_U_11
_atom_site_aniso_U_22
_atom_site_aniso_U_33
_atom_site_aniso_U_12
_atom_site_aniso_U_13
_atom_site_aniso_U_23
I1 0.02856(10) 0.02262(11) 0.02468(11) 0.01082(6) 0.01022(7) 0.00052(6)
I2 0.02856(10) 0.02262(11) 0.02468(11) 0.01082(6) 0.01022(7) 0.00052(6)
N1 0.0337(8) 0.0319(8) 0.0313(8) 0.0153(7) 0.0077(6) 0.0002(6)
N2 0.0337(8) 0.0319(8) 0.0313(8) 0.0153(7) 0.0077(6) 0.0002(6)
N3 0.02856(10) 0.02262(11) 0.02468(11) 0.01082(6) 0.01022(7) 0.00052(6)
N4 0.02856(10) 0.02262(11) 0.02468(11) 0.01082(6) 0.01022(7) 0.00052(6)
C1 0.0256(8) 0.0269(8) 0.0271(8) 0.0067(6) 0.0052(6) -0.0023(7)
C2 0.0335(9) 0.0319(9) 0.0293(9) 0.0114(7) 0.0031(7) 0.0044(7)
C3 0.0331(9) 0.0348(9) 0.0243(8) 0.0102(7) 0.0037(7) 0.0042(7)
C4 0.0272(8) 0.0277(8) 0.0260(8) 0.0071(6) 0.0032(6) -0.0009(7)
C5 0.0334(9) 0.0285(9) 0.0323(9) 0.0077(7) 0.0065(7) 0.0057(7)
C6 0.0332(9) 0.0323(9) 0.0276(9) 0.0060(7) 0.0090(7) 0.0043(7)
C7 0.0288(9) 0.0289(8) 0.0307(9) 0.0091(7) 0.0036(7) 0.0022(7)
C8 0.02856(10) 0.02262(11) 0.02468(11) 0.01082(6) 0.01022(7) 0.00052(6)
C11 0.0256(8) 0.0269(8) 0.0271(8) 0.0067(6) 0.0052(6) -0.0023(7)
C12 0.0335(9) 0.0319(9) 0.0293(9) 0.0114(7) 0.0031(7) 0.0044(7)
C13 0.0331(9) 0.0348(9) 0.0243(8) 0.0102(7) 0.0037(7) 0.0042(7)
C14 0.0272(8) 0.0277(8) 0.0260(8) 0.0071(6) 0.0032(6) -0.0009(7)
C15 0.0334(9) 0.0285(9) 0.0323(9) 0.0077(7) 0.0065(7) 0.0057(7)
C16 0.0332(9) 0.0323(9) 0.0276(9) 0.0060(7) 0.0090(7) 0.0043(7)
C17 0.0288(9) 0.0289(8) 0.0307(9) 0.0091(7) 0.0036(7) 0.0022(7)
C18 0.02856(10) 0.02262(11) 0.02468(11) 0.01082(6) 0.01022(7) 0.00052(6)

loop_
_atom_type_symbol
_atom_type_description
_atom_type_scat_dispersion_real
_atom_type_scat_dispersion_imag
_atom_type_scat_source
C C 0.0033 0.0016 'International Tables Vol C Tables 4.2.6.8 and 6.1.1.4'
H H 0.0000 0.0000 'International Tables Vol C Tables 4.2.6.8 and 6.1.1.4'
N N 0.0061 0.0033 'International Tables Vol C Tables 4.2.6.8 and 6.1.1.4'
I I -0.4742 1.8119 'International Tables Vol C Tables 4.2.6.8 and 6.1.1.4'

loop_
_geom_angle_atom_site_label_1
_geom_angle_atom_site_label_2
_geom_angle_atom_site_label_3
_geom_angle
C7 N1 N2 111.6(2)
C17 N2 N1 111.1(2)
C6 C1 C2 122.0(2)
C6 C1 C8 120.1(3)
C2 C1 C8 117.9(3)
C6 C1 I2 116.71(19)
C2 C1 I2 121.0(2)
C3 C2 C1 118.9(3)
C3 C2 H2 120.5
C1 C2 H2 120.5
C2 C3 C4 120.5(3)
C2 C3 H3 119.8
C4 C3 H3 119.8
C5 C4 C3 119.3(3)
C5 C4 C7 119.0(3)
C3 C4 C7 121.8(3)
C6 C5 C4 120.9(3)
C6 C5 H5 119.6
C4 C5 H5 119.6
C1 C6 C5 118.5(3)
C1 C6 H6 120.8
C5 C6 H6 120.8
N1 C7 C4 121.4(3)
N1 C7 H7 119.3
C4 C7 H7 119.3
N3 C8 C1 177.1(3)
C16 C11 C12 121.36(19)
C16 C11 C18 116.4(4)
C12 C11 C18 121.4(4)
C16 C11 I1 118.34(19)
C12 C11 I1 120.1(2)
C11 C12 C13 119.0(3)
C11 C12 H12 120.5
C13 C12 H12 120.5
C12 C13 C14 120.5(3)
C12 C13 H13 119.8
C14 C13 H13 119.8
C15 C14 C13 119.3(3)
C15 C14 C17 119.0(3)
C13 C14 C17 121.8(3)
C16 C15 C14 120.6(3)
C16 C15 H15 119.7
C14 C15 H15 119.7
C11 C16 C15 119.2(3)
C11 C16 H16 120.4
C15 C16 H16 120.4
N2 C17 C14 121.7(3)
N2 C17 H17 119.1
C14 C17 H17 119.1
N4 C18 C11 178.1(4)

loop_
_geom_bond_atom_site_label_1
_geom_bond_atom_site_label_2
_geom_bond_distance
I1 C11 2.0943(10)
I2 C1 2.0947(9)
N1 C7 1.279(4)
N1 N2 1.410(3)
N2 C17 1.273(4)
N3 C8 1.14226(11)
N4 C18 1.14211(11)
C1 C6 1.386(4)
C1 C2 1.389(4)
C1 C8 1.44527(12)
C2 C3 1.382(4)
C2 H2 0.9500
C3 C4 1.398(4)
C3 H3 0.9500
C4 C5 1.397(5)
C4 C7 1.465(4)
C5 C6 1.386(4)
C5 H5 0.9500
C6 H6 0.9500
C7 H7 0.9500
C11 C16 1.384(4)
C11 C12 1.388(4)
C11 C18 1.44512(12)
C12 C13 1.391(4)
C12 H12 0.9500
C13 C14 1.398(4)
C13 H13 0.9500
C14 C15 1.393(4)
C14 C17 1.469(4)
C15 C16 1.389(4)
C15 H15 0.9500
C16 H16 0.9500
C17 H17 0.9500

loop_
_geom_torsion_atom_site_label_1
_geom_torsion_atom_site_label_2
_geom_torsion_atom_site_label_3
_geom_torsion_atom_site_label_4
_geom_torsion
C7 N1 N2 C17 179.3(3)
C6 C1 C2 C3 -0.6(5)
C8 C1 C2 C3 178.9(3)
I2 C1 C2 C3 173.0(2)
C1 C2 C3 C4 0.8(5)
C2 C3 C4 C5 -0.7(5)
C2 C3 C4 C7 179.7(3)
C3 C4 C5 C6 0.5(5)
C7 C4 C5 C6 -179.9(3)
C2 C1 C6 C5 0.3(4)
C8 C1 C6 C5 -179.2(3)
I2 C1 C6 C5 -173.5(2)
C4 C5 C6 C1 -0.3(5)
N2 N1 C7 C4 -180.0(3)
C5 C4 C7 N1 175.6(3)
C3 C4 C7 N1 -4.8(5)
C16 C11 C12 C13 2.0(5)
C18 C11 C12 C13 -167.3(4)
I1 C11 C12 C13 -173.3(2)
C11 C12 C13 C14 -1.4(5)
C12 C13 C14 C15 0.5(5)
C12 C13 C14 C17 -179.6(3)
C13 C14 C15 C16 -0.2(5)
C17 C14 C15 C16 179.9(3)
C12 C11 C16 C15 -1.7(5)
C18 C11 C16 C15 168.1(4)
I1 C11 C16 C15 173.7(2)
C14 C15 C16 C11 0.8(5)
N1 N2 C17 C14 -179.9(3)
C15 C14 C17 N2 -175.1(3)
C13 C14 C17 N2 5.1(5)
